data_4128792
loop_
_publ_author_name
'Pompeo, Matthew M.'
'Cheah, Jaime H.'
'Movassaghi, Mohammad'

_publ_section_title
;
 Total Synthesis and Anti-Cancer Activity of All Known Communesin
 Alkaloids and Related Derivatives.
;
_journal_issue 36
_journal_name_full 'Journal of the American Chemical Society'
_journal_page_first 14411
_journal_page_last 14420
_journal_paper_doi 10.1021/jacs.9b07397
_journal_volume 141
_journal_year 2019
_chemical_absolute_configuration syn
_chemical_formula_moiety 'C33 H44 N4 O4 S Si, C H4 O'
_chemical_formula_sum 'C34 H48 N4 O5 S Si'
_chemical_formula_weight 652.91
_space_group_crystal_system monoclinic
_space_group_IT_number 4
_space_group_name_Hall 'P 2yb'
_space_group_name_H-M_alt 'P 1 21 1'
_atom_sites_solution_hydrogens geom
_atom_sites_solution_primary direct
_atom_sites_solution_secondary difmap
_audit_creation_method SHELXL-2016/6
_cell_angle_alpha 90
_cell_angle_beta 92.123(4)
_cell_angle_gamma 90
_cell_formula_units_Z 2
_cell_length_a 7.9317(5)
_cell_length_b 15.4939(11)
_cell_length_c 13.8939(11)
_cell_measurement_reflns_used 9924
_cell_measurement_temperature 100(2)
_cell_measurement_theta_max 79.18
_cell_measurement_theta_min 3.18
_cell_volume 1706.3(2)
_computing_cell_refinement 'SAINT 8.38A (Bruker-AXS, 2017)'
_computing_data_collection 'APEX3 v2017.3.0 (Bruker-AXS, 2017)'
_computing_data_reduction 'SAINT 8.38A (Bruker-AXS, 2017)'
_computing_structure_refinement 'SHELXL-2016/6 (Sheldrick, 2016)'
_computing_structure_solution 'SHELXT-2015 (Sheldrick, 2015)'
_diffrn_ambient_temperature 100(2)
_diffrn_detector_area_resol_mean 7.4
_diffrn_measured_fraction_theta_full 0.996
_diffrn_measured_fraction_theta_max 0.996
_diffrn_measurement_device_type 'Bruker Photon2 CPAD'
_diffrn_measurement_method '\f and \w scans'
_diffrn_radiation_type CuK\a
_diffrn_radiation_wavelength 1.54178
_diffrn_reflns_av_R_equivalents 0.0794
_diffrn_reflns_av_unetI/netI 0.0691
_diffrn_reflns_Laue_measured_fraction_full 0.996
_diffrn_reflns_Laue_measured_fraction_max 0.996
_diffrn_reflns_limit_h_max 9
_diffrn_reflns_limit_h_min -9
_diffrn_reflns_limit_k_max 15
_diffrn_reflns_limit_k_min -18
_diffrn_reflns_limit_l_max 16
_diffrn_reflns_limit_l_min -16
_diffrn_reflns_number 22916
_diffrn_reflns_point_group_measured_fraction_full 0.869
_diffrn_reflns_point_group_measured_fraction_max 0.868
_diffrn_reflns_theta_full 67.679
_diffrn_reflns_theta_max 68.231
_diffrn_reflns_theta_min 3.183
_diffrn_source 'I\mS micro-focus sealed tube, multilayer optics'
_exptl_absorpt_coefficient_mu 1.552
_exptl_absorpt_correction_T_max 0.7543
_exptl_absorpt_correction_T_min 0.5696
_exptl_absorpt_correction_type multi-scan
_exptl_absorpt_process_details 'SADABS (Herbst-Irmer et al., 2015)'
_exptl_crystal_colour colourless
_exptl_crystal_density_diffrn 1.271
_exptl_crystal_density_method 'not measured'
_exptl_crystal_description needle
_exptl_crystal_F_000 700
_exptl_crystal_size_max 0.391
_exptl_crystal_size_mid 0.033
_exptl_crystal_size_min 0.022
_refine_diff_density_max 0.539
_refine_diff_density_min -0.688
_refine_diff_density_rms 0.079
_refine_ls_abs_structure_details
; 
 Flack x determined using 1415 quotients [(I+)-(I-)]/[(I+)+(I-)] 
 (Parsons, Flack and Wagner, Acta Cryst. B69 (2013) 249-259). 
;
_refine_ls_abs_structure_Flack 0.061(16)
_refine_ls_extinction_coef 0.0050(10)
_refine_ls_extinction_expression Fc^*^=kFc[1+0.001xFc^2^\l^3^/sin(2\q)]^-1/4^
_refine_ls_extinction_method 'SHELXL-2016/6 (Sheldrick 2016)'
_refine_ls_goodness_of_fit_ref 1.067
_refine_ls_hydrogen_treatment constr
_refine_ls_matrix_type full
_refine_ls_number_parameters 437
_refine_ls_number_reflns 5423
_refine_ls_number_restraints 3
_refine_ls_restrained_S_all 1.067
_refine_ls_R_factor_all 0.0794
_refine_ls_R_factor_gt 0.0665
_refine_ls_shift/su_max 0.033
_refine_ls_shift/su_mean 0.001
_refine_ls_structure_factor_coef Fsqd
_refine_ls_weighting_details 'w=1/[\s^2^(Fo^2^)+(0.1146P)^2^+0.5462P] where P=(Fo^2^+2Fc^2^)/3'
_refine_ls_weighting_scheme calc
_refine_ls_wR_factor_gt 0.1736
_refine_ls_wR_factor_ref 0.1861
_reflns_Friedel_coverage 0.676
_reflns_Friedel_fraction_full 0.731
_reflns_Friedel_fraction_max 0.729
_reflns_number_gt 4396
_reflns_number_total 5423
_reflns_threshold_expression 'I > 2\s(I)'
_cod_data_source_file ja9b07397_si_003.cif
_cod_data_source_block IV-68-12
_cod_original_sg_symbol_H-M 'P 21'
_cod_database_code 4128792
_shelx_shelxl_version_number 2016/6
_shelx_space_group_comment
; 
The symmetry employed for this shelxl refinement is uniquely defined 
by the following loop, which should always be used as a source of 
symmetry information in preference to the above space-group names. 
They are only intended as comments. 
;
_shelx_estimated_absorpt_t_min 0.582
_shelx_estimated_absorpt_t_max 0.967

loop_
_space_group_symop_operation_xyz
'x, y, z'
'-x, y+1/2, -z'

loop_
_atom_site_label
_atom_site_type_symbol
_atom_site_fract_x
_atom_site_fract_y
_atom_site_fract_z
_atom_site_U_iso_or_equiv
_atom_site_adp_type
_atom_site_occupancy
_atom_site_site_symmetry_order
_atom_site_calc_flag
_atom_site_refinement_flags_posn
_atom_site_refinement_flags_adp
_atom_site_refinement_flags_occupancy
_atom_site_disorder_assembly
_atom_site_disorder_group
S1 S 1.00829(16) 0.53376(11) 0.78807(12) 0.0430(4) Uani 1 1 d . . . . .
Si1 Si 1.2162(2) 0.76969(13) 0.94231(15) 0.0477(5) Uani 1 1 d . . . . .
O1 O 0.2873(6) 0.4707(4) 0.3156(4) 0.0535(13) Uani 1 1 d . . . . .
O2 O 0.3550(6) 0.1961(3) 0.6332(4) 0.0545(13) Uani 1 1 d . . . . .
O3 O 1.0628(5) 0.5037(3) 0.6959(4) 0.0463(12) Uani 1 1 d . . . . .
O4 O 1.0145(5) 0.4765(3) 0.8681(4) 0.0464(11) Uani 1 1 d . . . . .
N1 N 0.4284(6) 0.4475(4) 0.5130(4) 0.0422(13) Uani 1 1 d . . . . .
C2 C 0.5984(8) 0.4568(5) 0.4733(6) 0.0475(17) Uani 1 1 d . . . . .
H2A H 0.585968 0.469252 0.403523 0.057 Uiso 1 1 calc R U . . .
H2B H 0.659441 0.401329 0.480927 0.057 Uiso 1 1 calc R U . . .
C3 C 0.7060(7) 0.5298(5) 0.5229(5) 0.0470(16) Uani 1 1 d . . . . .
H3A H 0.824664 0.510614 0.531839 0.056 Uiso 1 1 calc R U . . .
H3B H 0.703799 0.582000 0.481863 0.056 Uiso 1 1 calc R U . . .
C3A C 0.6331(7) 0.5507(4) 0.6210(5) 0.0398(15) Uani 1 1 d . . . . .
C4 C 0.3355(7) 0.5994(5) 0.5484(5) 0.0421(15) Uani 1 1 d . . . . .
C4A C 0.4821(7) 0.6089(5) 0.6058(5) 0.0417(16) Uani 1 1 d . . . . .
C5 C 0.2156(8) 0.6652(5) 0.5445(5) 0.0449(16) Uani 1 1 d . . . . .
H5 H 0.112952 0.657351 0.508128 0.054 Uiso 1 1 calc R U . . .
C6 C 0.2449(8) 0.7412(5) 0.5927(6) 0.0497(18) Uani 1 1 d . . . . .
H6 H 0.161472 0.785191 0.589374 0.060 Uiso 1 1 calc R U . . .
C7 C 0.3957(8) 0.7557(5) 0.6473(6) 0.0482(18) Uani 1 1 d . . . . .
H7 H 0.417669 0.809136 0.678791 0.058 Uiso 1 1 calc R U . . .
C7A C 0.5107(7) 0.6881(5) 0.6527(5) 0.0419(16) Uani 1 1 d . . . . .
N8 N 0.6657(6) 0.6873(4) 0.7029(5) 0.0464(15) Uani 1 1 d . . . . .
C8 C 0.7578(8) 0.7642(5) 0.7316(6) 0.0529(18) Uani 1 1 d . . . . .
H8A H 0.850778 0.773320 0.688217 0.079 Uiso 1 1 calc R U . . .
H8B H 0.803128 0.757299 0.797702 0.079 Uiso 1 1 calc R U . . .
H8C H 0.681728 0.814030 0.728291 0.079 Uiso 1 1 calc R U . . .
C8A C 0.7569(7) 0.6077(4) 0.6833(5) 0.0425(16) Uani 1 1 d . . . . .
H8A1 H 0.858161 0.621530 0.645390 0.051 Uiso 1 1 calc R U . . .
C9 C 0.3086(7) 0.5170(4) 0.4891(5) 0.0408(15) Uani 1 1 d . . . . .
H9 H 0.192815 0.494983 0.501339 0.049 Uiso 1 1 calc R U . . .
C10 C 0.3133(8) 0.5409(5) 0.3842(5) 0.0487(17) Uani 1 1 d . . . . .
H10 H 0.405285 0.581982 0.368155 0.058 Uiso 1 1 calc R U . . .
C11 C 0.1675(8) 0.5400(6) 0.3141(5) 0.0510(17) Uani 1 1 d . . . . .
C12 C 0.1742(11) 0.5980(7) 0.2288(7) 0.067(2) Uani 1 1 d . . . . .
H12A H 0.291850 0.612962 0.217353 0.100 Uiso 1 1 calc R U . . .
H12B H 0.110199 0.650799 0.240855 0.100 Uiso 1 1 calc R U . . .
H12C H 0.124952 0.568527 0.172038 0.100 Uiso 1 1 calc R U . . .
C13 C -0.0086(8) 0.5170(6) 0.3432(6) 0.060(2) Uani 1 1 d . . . . .
H13A H -0.072272 0.492844 0.287728 0.091 Uiso 1 1 calc R U . . .
H13B H -0.065660 0.568934 0.365667 0.091 Uiso 1 1 calc R U . . .
H13C H -0.002184 0.474201 0.395210 0.091 Uiso 1 1 calc R U . . .
N1X N 0.4519(6) 0.3322(4) 0.6304(5) 0.0445(14) Uani 1 1 d . . . . .
C2X C 0.6136(8) 0.3087(5) 0.6768(6) 0.0489(18) Uani 1 1 d . . . . .
H2X1 H 0.667361 0.260996 0.641683 0.059 Uiso 1 1 calc R U . . .
H2X2 H 0.598837 0.290556 0.744290 0.059 Uiso 1 1 calc R U . . .
C3X C 0.7199(7) 0.3911(4) 0.6727(6) 0.0424(15) Uani 1 1 d . . . . .
H3X1 H 0.785745 0.392624 0.613549 0.051 Uiso 1 1 calc R U . . .
H3X2 H 0.798426 0.395506 0.729563 0.051 Uiso 1 1 calc R U . . .
C3AX C 0.5869(7) 0.4648(4) 0.6723(5) 0.0379(14) Uani 1 1 d . . . . .
C4AX C 0.5541(7) 0.4839(4) 0.7788(5) 0.0389(15) Uani 1 1 d . . . . .
C4X C 0.4196(7) 0.4495(5) 0.8296(5) 0.0458(17) Uani 1 1 d . . . . .
H4X H 0.333810 0.416992 0.796741 0.055 Uiso 1 1 calc R U . . .
C5X C 0.4129(8) 0.4634(5) 0.9284(6) 0.0508(18) Uani 1 1 d . . . . .
H5X H 0.321618 0.440294 0.962506 0.061 Uiso 1 1 calc R U . . .
C6X C 0.5367(8) 0.5100(5) 0.9776(6) 0.0508(19) Uani 1 1 d . . . . .
H6X H 0.530854 0.519109 1.044991 0.061 Uiso 1 1 calc R U . . .
C7X C 0.6702(7) 0.5437(5) 0.9272(5) 0.0462(16) Uani 1 1 d . . . . .
H7X H 0.756987 0.575307 0.960419 0.055 Uiso 1 1 calc R U . . .
C7AX C 0.6765(7) 0.5312(5) 0.8300(5) 0.0419(14) Uani 1 1 d . . . . .
C8AX C 0.4337(8) 0.4256(4) 0.6151(5) 0.0418(16) Uani 1 1 d . . . . .
H8AX H 0.327171 0.445614 0.644293 0.050 Uiso 1 1 calc R U . . .
N8X N 0.8112(6) 0.5680(4) 0.7745(4) 0.0407(13) Uani 1 1 d . . . . .
C1XX C 0.3320(8) 0.2733(6) 0.6134(6) 0.0520(18) Uani 1 1 d . . . . .
C2XX C 0.1684(9) 0.3040(6) 0.5647(7) 0.065(2) Uani 1 1 d . . . . .
H2X3 H 0.190287 0.323766 0.499374 0.097 Uiso 1 1 calc R U . . .
H2X4 H 0.122125 0.351662 0.601794 0.097 Uiso 1 1 calc R U . . .
H2X5 H 0.087224 0.256283 0.561591 0.097 Uiso 1 1 calc R U . . .
C20 C 1.1272(7) 0.6287(5) 0.8167(5) 0.0441(16) Uani 1 1 d . . . . .
H20A H 1.248749 0.614904 0.813405 0.053 Uiso 1 1 calc R U . . .
H20B H 1.100480 0.673053 0.767172 0.053 Uiso 1 1 calc R U . . .
C21 C 1.0960(8) 0.6666(5) 0.9147(5) 0.0448(16) Uani 1 1 d . . . . .
H21A H 1.127322 0.623241 0.964476 0.054 Uiso 1 1 calc R U . . .
H21B H 0.973834 0.678358 0.919044 0.054 Uiso 1 1 calc R U . . .
C22 C 1.1866(11) 0.7965(6) 1.0703(6) 0.065(2) Uani 1 1 d . . . . .
H22A H 1.240028 0.852132 1.085333 0.098 Uiso 1 1 calc R U . . .
H22B H 1.238431 0.751498 1.111229 0.098 Uiso 1 1 calc R U . . .
H22C H 1.065792 0.799946 1.082117 0.098 Uiso 1 1 calc R U . . .
C23 C 1.1327(11) 0.8578(6) 0.8637(7) 0.067(2) Uani 1 1 d . . . . .
H23A H 1.017473 0.871986 0.881458 0.100 Uiso 1 1 calc R U . . .
H23B H 1.131886 0.839044 0.796372 0.100 Uiso 1 1 calc R U . . .
H23C H 1.204525 0.908932 0.871907 0.100 Uiso 1 1 calc R U . . .
C24 C 1.4428(9) 0.7525(6) 0.9223(7) 0.060(2) Uani 1 1 d . . . . .
H24A H 1.455989 0.725398 0.859271 0.090 Uiso 1 1 calc R U . . .
H24B H 1.490976 0.714901 0.972846 0.090 Uiso 1 1 calc R U . . .
H24C H 1.501451 0.808200 0.924014 0.090 Uiso 1 1 calc R U . . .
O30A O 0.3556(18) 0.1440(9) 0.8188(8) 0.120(5) Uani 0.785(13) 1 d D . P A 1
H30A H 0.356079 0.147974 0.758492 0.180 Uiso 0.785(13) 1 calc DR U P A 1
C30A C 0.2552(17) 0.2083(11) 0.8550(9) 0.084(4) Uani 0.785(13) 1 d D . P A 1
H30B H 0.326788 0.253346 0.884555 0.125 Uiso 0.785(13) 1 calc R U P A 1
H30C H 0.182441 0.183874 0.903499 0.125 Uiso 0.785(13) 1 calc R U P A 1
H30D H 0.185243 0.233400 0.802494 0.125 Uiso 0.785(13) 1 calc R U P A 1
O30B O 0.442(3) -0.0433(17) 0.7837(17) 0.051(7) Uani 0.215(13) 1 d D . P A 2
H30E H 0.442053 -0.062054 0.726988 0.076 Uiso 0.215(13) 1 calc R U P A 2
C30B C 0.413(5) 0.044(3) 0.782(3) 0.10(2) Uani 0.215(13) 1 d D . P A 2
H30F H 0.352060 0.060683 0.839667 0.145 Uiso 0.215(13) 1 calc R U P A 2
H30G H 0.344710 0.059207 0.724417 0.145 Uiso 0.215(13) 1 calc R U P A 2
H30H H 0.520660 0.074862 0.781866 0.145 Uiso 0.215(13) 1 calc R U P A 2

loop_
_atom_site_aniso_label
_atom_site_aniso_U_11
_atom_site_aniso_U_22
_atom_site_aniso_U_33
_atom_site_aniso_U_23
_atom_site_aniso_U_13
_atom_site_aniso_U_12
S1 0.0241(6) 0.0311(9) 0.0723(10) -0.0014(8) -0.0183(6) -0.0010(6)
Si1 0.0384(8) 0.0361(11) 0.0669(11) -0.0017(9) -0.0198(7) -0.0011(8)
O1 0.053(3) 0.040(3) 0.065(3) -0.006(3) -0.016(2) 0.005(2)
O2 0.048(3) 0.030(3) 0.084(3) 0.000(3) -0.018(2) -0.004(2)
O3 0.034(2) 0.033(3) 0.070(3) -0.015(2) -0.0162(19) -0.0003(18)
O4 0.0281(19) 0.037(3) 0.073(3) 0.008(2) -0.0162(18) -0.0017(19)
N1 0.029(2) 0.029(3) 0.067(3) 0.002(3) -0.017(2) 0.002(2)
C2 0.034(3) 0.035(4) 0.072(4) -0.005(3) -0.018(3) 0.002(3)
C3 0.033(3) 0.038(4) 0.069(4) -0.001(4) -0.018(3) 0.001(3)
C3A 0.028(2) 0.028(4) 0.061(4) -0.005(3) -0.019(2) 0.002(2)
C4 0.026(3) 0.031(4) 0.068(4) 0.001(3) -0.012(3) 0.001(3)
C4A 0.026(3) 0.034(4) 0.064(4) -0.001(3) -0.016(3) 0.001(3)
C5 0.033(3) 0.034(4) 0.066(4) 0.003(3) -0.021(3) 0.004(3)
C6 0.032(3) 0.040(4) 0.075(5) 0.002(4) -0.018(3) 0.003(3)
C7 0.035(3) 0.035(4) 0.073(4) 0.002(3) -0.021(3) 0.002(3)
C7A 0.030(3) 0.031(4) 0.063(4) 0.000(3) -0.019(3) -0.001(3)
N8 0.031(3) 0.025(3) 0.082(4) -0.003(3) -0.023(2) 0.003(2)
C8 0.041(3) 0.027(4) 0.089(5) -0.004(4) -0.019(3) -0.006(3)
C8A 0.028(3) 0.025(4) 0.072(4) 0.002(3) -0.020(3) -0.002(2)
C9 0.034(3) 0.027(4) 0.060(4) 0.002(3) -0.019(3) -0.001(3)
C10 0.041(3) 0.035(4) 0.068(4) -0.002(4) -0.023(3) 0.003(3)
C11 0.045(3) 0.041(4) 0.065(4) 0.000(4) -0.026(3) -0.002(3)
C12 0.062(4) 0.058(6) 0.078(5) 0.005(5) -0.027(4) -0.006(4)
C13 0.042(3) 0.066(6) 0.071(5) -0.009(4) -0.024(3) -0.007(4)
N1X 0.034(3) 0.022(3) 0.076(4) 0.002(3) -0.021(2) 0.000(2)
C2X 0.035(3) 0.035(4) 0.076(5) 0.006(4) -0.017(3) 0.002(3)
C3X 0.032(3) 0.027(4) 0.068(4) -0.002(3) -0.015(3) -0.002(3)
C3AX 0.028(3) 0.024(3) 0.061(4) 0.003(3) -0.018(2) 0.000(2)
C4AX 0.023(2) 0.026(4) 0.067(4) 0.004(3) -0.013(2) 0.003(2)
C4X 0.025(3) 0.042(4) 0.069(4) 0.010(3) -0.017(3) -0.004(3)
C5X 0.030(3) 0.048(5) 0.074(5) 0.012(4) -0.012(3) 0.005(3)
C6X 0.036(3) 0.053(5) 0.062(4) 0.005(4) -0.015(3) 0.009(3)
C7X 0.030(3) 0.039(4) 0.068(4) 0.001(4) -0.018(3) -0.001(3)
C7AX 0.028(2) 0.029(3) 0.067(4) 0.005(3) -0.017(2) 0.001(3)
C8AX 0.031(3) 0.024(4) 0.069(4) 0.004(3) -0.018(3) 0.000(2)
N8X 0.024(2) 0.037(3) 0.061(3) 0.002(3) -0.012(2) -0.005(2)
C1XX 0.041(3) 0.036(4) 0.078(5) -0.001(4) -0.015(3) -0.004(3)
C2XX 0.042(4) 0.038(4) 0.111(7) -0.001(5) -0.034(4) -0.008(3)
C20 0.029(3) 0.027(4) 0.075(4) -0.005(3) -0.018(3) -0.001(3)
C21 0.035(3) 0.030(4) 0.068(4) -0.004(3) -0.020(3) -0.004(3)
C22 0.070(5) 0.046(5) 0.079(5) -0.003(4) -0.016(4) -0.008(4)
C23 0.068(5) 0.042(5) 0.087(6) 0.004(4) -0.035(4) -0.007(4)
C24 0.054(4) 0.041(5) 0.083(5) -0.007(4) -0.015(4) -0.005(4)
O30A 0.148(11) 0.105(10) 0.105(7) 0.034(8) -0.015(7) 0.049(8)
C30A 0.085(8) 0.093(12) 0.072(7) 0.020(7) -0.017(6) -0.018(8)
O30B 0.055(13) 0.040(16) 0.057(14) 0.002(11) -0.010(10) -0.015(11)
C30B 0.042(18) 0.17(7) 0.08(3) 0.04(4) 0.018(17) -0.04(3)

loop_
_atom_type_symbol
_atom_type_description
_atom_type_scat_dispersion_real
_atom_type_scat_dispersion_imag
_atom_type_scat_source
C C 0.0181 0.0091 'International Tables Vol C Tables 4.2.6.8 and 6.1.1.4'
H H 0.0000 0.0000 'International Tables Vol C Tables 4.2.6.8 and 6.1.1.4'
N N 0.0311 0.0180 'International Tables Vol C Tables 4.2.6.8 and 6.1.1.4'
O O 0.0492 0.0322 'International Tables Vol C Tables 4.2.6.8 and 6.1.1.4'
Si Si 0.2541 0.3302 'International Tables Vol C Tables 4.2.6.8 and 6.1.1.4'
S S 0.3331 0.5567 'International Tables Vol C Tables 4.2.6.8 and 6.1.1.4'

loop_
_geom_angle_atom_site_label_1
_geom_angle_atom_site_label_2
_geom_angle_atom_site_label_3
_geom_angle
O4 S1 O3 119.3(3)
O4 S1 N8X 107.1(3)
O3 S1 N8X 108.4(3)
O4 S1 C20 109.7(3)
O3 S1 C20 106.9(3)
N8X S1 C20 104.5(3)
C24 Si1 C22 109.6(4)
C24 Si1 C23 110.2(4)
C22 Si1 C23 110.2(5)
C24 Si1 C21 109.5(4)
C22 Si1 C21 107.7(4)
C23 Si1 C21 109.6(3)
C11 O1 C10 61.8(4)
C8AX N1 C9 112.7(5)
C8AX N1 C2 113.0(5)
C9 N1 C2 115.8(5)
N1 C2 C3 113.3(6)
N1 C2 H2A 108.9
C3 C2 H2A 108.9
N1 C2 H2B 108.9
C3 C2 H2B 108.9
H2A C2 H2B 107.7
C3A C3 C2 109.1(6)
C3A C3 H3A 109.9
C2 C3 H3A 109.9
C3A C3 H3B 109.9
C2 C3 H3B 109.9
H3A C3 H3B 108.3
C4A C3A C3 109.0(5)
C4A C3A C8A 102.6(5)
C3 C3A C8A 111.3(5)
C4A C3A C3AX 112.0(5)
C3 C3A C3AX 109.2(6)
C8A C3A C3AX 112.6(5)
C5 C4 C4A 119.8(7)
C5 C4 C9 120.6(5)
C4A C4 C9 119.6(6)
C4 C4A C7A 118.4(6)
C4 C4A C3A 131.1(6)
C7A C4A C3A 110.1(5)
C6 C5 C4 120.5(5)
C6 C5 H5 119.8
C4 C5 H5 119.8
C5 C6 C7 121.6(7)
C5 C6 H6 119.2
C7 C6 H6 119.2
C7A C7 C6 116.8(7)
C7A C7 H7 121.6
C6 C7 H7 121.6
C7 C7A N8 126.9(6)
C7 C7A C4A 122.6(5)
N8 C7A C4A 110.4(6)
C7A N8 C8 124.0(6)
C7A N8 C8A 110.4(5)
C8 N8 C8A 119.9(5)
N8 C8 H8A 109.5
N8 C8 H8B 109.5
H8A C8 H8B 109.5
N8 C8 H8C 109.5
H8A C8 H8C 109.5
H8B C8 H8C 109.5
N8X C8A N8 109.1(6)
N8X C8A C3A 113.7(5)
N8 C8A C3A 106.0(4)
N8X C8A H8A1 109.3
N8 C8A H8A1 109.3
C3A C8A H8A1 109.3
N1 C9 C10 111.1(6)
N1 C9 C4 114.5(5)
C10 C9 C4 107.9(6)
N1 C9 H9 107.7
C10 C9 H9 107.7
C4 C9 H9 107.7
O1 C10 C11 58.3(5)
O1 C10 C9 116.2(6)
C11 C10 C9 125.9(6)
O1 C10 H10 114.6
C11 C10 H10 114.6
C9 C10 H10 114.6
O1 C11 C10 59.8(4)
O1 C11 C12 114.9(7)
C10 C11 C12 117.8(7)
O1 C11 C13 116.0(7)
C10 C11 C13 122.1(7)
C12 C11 C13 114.6(6)
C11 C12 H12A 109.5
C11 C12 H12B 109.5
H12A C12 H12B 109.5
C11 C12 H12C 109.5
H12A C12 H12C 109.5
H12B C12 H12C 109.5
C11 C13 H13A 109.5
C11 C13 H13B 109.5
H13A C13 H13B 109.5
C11 C13 H13C 109.5
H13A C13 H13C 109.5
H13B C13 H13C 109.5
C1XX N1X C2X 121.1(6)
C1XX N1X C8AX 125.7(5)
C2X N1X C8AX 112.9(5)
N1X C2X C3X 104.5(6)
N1X C2X H2X1 110.8
C3X C2X H2X1 110.8
N1X C2X H2X2 110.8
C3X C2X H2X2 110.8
H2X1 C2X H2X2 108.9
C2X C3X C3AX 103.8(5)
C2X C3X H3X1 111.0
C3AX C3X H3X1 111.0
C2X C3X H3X2 111.0
C3AX C3X H3X2 111.0
H3X1 C3X H3X2 109.0
C4AX C3AX C8AX 114.2(5)
C4AX C3AX C3X 106.0(5)
C8AX C3AX C3X 103.4(5)
C4AX C3AX C3A 109.1(5)
C8AX C3AX C3A 107.1(5)
C3X C3AX C3A 117.2(5)
C7AX C4AX C4X 118.0(6)
C7AX C4AX C3AX 117.0(5)
C4X C4AX C3AX 124.7(6)
C5X C4X C4AX 119.6(6)
C5X C4X H4X 120.2
C4AX C4X H4X 120.2
C6X C5X C4X 121.1(7)
C6X C5X H5X 119.4
C4X C5X H5X 119.4
C5X C6X C7X 119.2(7)
C5X C6X H6X 120.4
C7X C6X H6X 120.4
C7AX C7X C6X 120.0(6)
C7AX C7X H7X 120.0
C6X C7X H7X 120.0
C7X C7AX C4AX 122.0(6)
C7X C7AX N8X 121.5(6)
C4AX C7AX N8X 116.5(6)
N1 C8AX N1X 111.7(6)
N1 C8AX C3AX 113.6(5)
N1X C8AX C3AX 104.0(5)
N1 C8AX H8AX 109.1
N1X C8AX H8AX 109.1
C3AX C8AX H8AX 109.1
C7AX N8X C8A 115.2(4)
C7AX N8X S1 121.5(4)
C8A N8X S1 118.8(4)
O2 C1XX N1X 121.5(6)
O2 C1XX C2XX 121.2(7)
N1X C1XX C2XX 117.2(7)
C1XX C2XX H2X3 109.5
C1XX C2XX H2X4 109.5
H2X3 C2XX H2X4 109.5
C1XX C2XX H2X5 109.5
H2X3 C2XX H2X5 109.5
H2X4 C2XX H2X5 109.5
C21 C20 S1 114.7(5)
C21 C20 H20A 108.6
S1 C20 H20A 108.6
C21 C20 H20B 108.6
S1 C20 H20B 108.6
H20A C20 H20B 107.6
C20 C21 Si1 114.4(5)
C20 C21 H21A 108.7
Si1 C21 H21A 108.7
C20 C21 H21B 108.7
Si1 C21 H21B 108.7
H21A C21 H21B 107.6
Si1 C22 H22A 109.5
Si1 C22 H22B 109.5
H22A C22 H22B 109.5
Si1 C22 H22C 109.5
H22A C22 H22C 109.5
H22B C22 H22C 109.5
Si1 C23 H23A 109.5
Si1 C23 H23B 109.5
H23A C23 H23B 109.5
Si1 C23 H23C 109.5
H23A C23 H23C 109.5
H23B C23 H23C 109.5
Si1 C24 H24A 109.5
Si1 C24 H24B 109.5
H24A C24 H24B 109.5
Si1 C24 H24C 109.5
H24A C24 H24C 109.5
H24B C24 H24C 109.5
C30A O30A H30A 109.5
O30A C30A H30B 109.5
O30A C30A H30C 109.5
H30B C30A H30C 109.5
O30A C30A H30D 109.5
H30B C30A H30D 109.5
H30C C30A H30D 109.5
C30B O30B H30E 109.5
O30B C30B H30F 109.5
O30B C30B H30G 109.5
H30F C30B H30G 109.5
O30B C30B H30H 109.5
H30F C30B H30H 109.5
H30G C30B H30H 109.5

loop_
_geom_bond_atom_site_label_1
_geom_bond_atom_site_label_2
_geom_bond_distance
S1 O4 1.421(5)
S1 O3 1.444(5)
S1 N8X 1.655(5)
S1 C20 1.785(7)
Si1 C24 1.848(8)
Si1 C22 1.849(9)
Si1 C23 1.855(9)
Si1 C21 1.892(7)
O1 C11 1.433(9)
O1 C10 1.455(9)
O2 C1XX 1.239(10)
N1 C8AX 1.458(9)
N1 C9 1.465(8)
N1 C2 1.482(9)
C2 C3 1.562(10)
C2 H2A 0.9900
C2 H2B 0.9900
C3 C3A 1.535(10)
C3 H3A 0.9900
C3 H3B 0.9900
C3A C4A 1.509(8)
C3A C8A 1.559(8)
C3A C3AX 1.560(9)
C4 C5 1.394(10)
C4 C4A 1.394(8)
C4 C9 1.529(10)
C4A C7A 1.403(10)
C5 C6 1.370(11)
C5 H5 0.9500
C6 C7 1.410(8)
C6 H6 0.9500
C7 C7A 1.389(10)
C7 H7 0.9500
C7A N8 1.391(7)
N8 C8 1.446(9)
N8 C8A 1.459(9)
C8 H8A 0.9800
C8 H8B 0.9800
C8 H8C 0.9800
C8A N8X 1.459(9)
C8A H8A1 1.0000
C9 C10 1.506(10)
C9 H9 1.0000
C10 C11 1.484(8)
C10 H10 1.0000
C11 C12 1.490(12)
C11 C13 1.512(10)
C12 H12A 0.9800
C12 H12B 0.9800
C12 H12C 0.9800
C13 H13A 0.9800
C13 H13B 0.9800
C13 H13C 0.9800
N1X C1XX 1.333(9)
N1X C2X 1.460(7)
N1X C8AX 1.468(9)
C2X C3X 1.533(10)
C2X H2X1 0.9900
C2X H2X2 0.9900
C3X C3AX 1.555(9)
C3X H3X1 0.9900
C3X H3X2 0.9900
C3AX C4AX 1.539(9)
C3AX C8AX 1.552(8)
C4AX C7AX 1.392(9)
C4AX C4X 1.406(9)
C4X C5X 1.392(10)
C4X H4X 0.9500
C5X C6X 1.380(10)
C5X H5X 0.9500
C6X C7X 1.392(10)
C6X H6X 0.9500
C7X C7AX 1.367(10)
C7X H7X 0.9500
C7AX N8X 1.457(9)
C8AX H8AX 1.0000
C1XX C2XX 1.517(9)
C2XX H2X3 0.9800
C2XX H2X4 0.9800
C2XX H2X5 0.9800
C20 C21 1.511(10)
C20 H20A 0.9900
C20 H20B 0.9900
C21 H21A 0.9900
C21 H21B 0.9900
C22 H22A 0.9800
C22 H22B 0.9800
C22 H22C 0.9800
C23 H23A 0.9800
C23 H23B 0.9800
C23 H23C 0.9800
C24 H24A 0.9800
C24 H24B 0.9800
C24 H24C 0.9800
O30A C30A 1.382(18)
O30A H30A 0.8400
C30A H30B 0.9800
C30A H30C 0.9800
C30A H30D 0.9800
O30B C30B 1.37(3)
O30B H30E 0.8400
C30B H30F 0.9800
C30B H30G 0.9800
C30B H30H 0.9800

loop_
_geom_hbond_atom_site_label_D
_geom_hbond_atom_site_label_H
_geom_hbond_atom_site_label_A
_geom_hbond_distance_DH
_geom_hbond_distance_HA
_geom_hbond_distance_DA
_geom_hbond_angle_DHA
O30A H30A O2 0.84 1.89 2.702(13) 161.0
